data_4125028
loop_
_publ_author_name
'Katayama, Takazumi'
'Nakatsuka, Soichiro'
'Hirai, Hiroki'
'Yasuda, Nobuhiro'
'Kumar, Jatish'
'Kawai, Tsuyoshi'
'Hatakeyama, Takuji'

_publ_section_title
;
 Two-Step Synthesis of Boron-Fused Double Helicenes.
;
_journal_issue 16
_journal_name_full 'Journal of the American Chemical Society'
_journal_page_first 5210
_journal_page_last 5213
_journal_paper_doi 10.1021/jacs.6b01674
_journal_volume 138
_journal_year 2016
_chemical_formula_moiety 'C30 H16 B2 O4'
_chemical_formula_sum 'C30 H16 B2 O4'
_chemical_formula_weight 462.05
_chemical_name_systematic
; 
 TerarylB2O4-1  
;
_space_group_IT_number 14
_symmetry_cell_setting monoclinic
_symmetry_space_group_name_Hall '-P 2yab'
_symmetry_space_group_name_H-M 'P 1 21/a 1'
_atom_sites_solution_hydrogens geom
_atom_sites_solution_primary direct
_atom_sites_solution_secondary difmap
_audit_creation_method SHELXL-97
_cell_angle_alpha 90.00
_cell_angle_beta 90.036(3)
_cell_angle_gamma 90.00
_cell_formula_units_Z 4
_cell_length_a 8.3686(4)
_cell_length_b 25.6303(12)
_cell_length_c 9.8925(4)
_cell_measurement_reflns_used 10933
_cell_measurement_temperature 90(2)
_cell_measurement_theta_max 27.49
_cell_measurement_theta_min 2.86
_cell_volume 2121.84(17)
_computing_cell_refinement 'RIGAKU RAPID AUTO'
_computing_data_collection 'RIGAKU RAPID AUTO'
_computing_data_reduction 'RIGAKU RAPID AUTO'
_computing_molecular_graphics 'Yadokari-XG 2009 (Wakita Nemoto et al., 2009)'
_computing_publication_material 'Yadokari-XG 2009 (Wakita Nemoto et al., 2009)'
_computing_structure_refinement 'SHELXL-97 (Sheldrick, 1997)'
_computing_structure_solution 'SHELXS-97 (Sheldrick, 1990)'
_diffrn_ambient_temperature 90(2)
_diffrn_detector_area_resol_mean 29
_diffrn_measured_fraction_theta_full 0.989
_diffrn_measured_fraction_theta_max 0.989
_diffrn_measurement_device_type 'Rigaku Saturn724'
_diffrn_measurement_method 'Oscillation Photograph'
_diffrn_radiation_monochromator 'Si (111) Channel Cut'
_diffrn_radiation_source 'Synchrotron radiation SPring-8 BL40XU'
_diffrn_radiation_type synchrotron
_diffrn_radiation_wavelength 0.78202
_diffrn_reflns_av_R_equivalents 0.0407
_diffrn_reflns_av_sigmaI/netI 0.0427
_diffrn_reflns_limit_h_max 9
_diffrn_reflns_limit_h_min -9
_diffrn_reflns_limit_k_max 30
_diffrn_reflns_limit_k_min -27
_diffrn_reflns_limit_l_max 11
_diffrn_reflns_limit_l_min -10
_diffrn_reflns_number 10933
_diffrn_reflns_theta_full 27.49
_diffrn_reflns_theta_max 27.49
_diffrn_reflns_theta_min 2.86
_exptl_absorpt_coefficient_mu 0.115
_exptl_absorpt_correction_T_max 0.9450
_exptl_absorpt_correction_T_min 0.9450
_exptl_absorpt_correction_type multi-scan
_exptl_absorpt_process_details ' ABSCOR (T. Higashi, 2001)'
_exptl_crystal_colour yellow
_exptl_crystal_density_diffrn 1.446
_exptl_crystal_density_method 'not measured'
_exptl_crystal_description block
_exptl_crystal_F_000 952
_exptl_crystal_size_max 0.50
_exptl_crystal_size_mid 0.50
_exptl_crystal_size_min 0.10
_refine_diff_density_max 0.234
_refine_diff_density_min -0.204
_refine_diff_density_rms 0.046
_refine_ls_extinction_coef 0.007(2)
_refine_ls_extinction_expression Fc^*^=kFc[1+0.001xFc^2^\l^3^/sin(2\q)]^-1/4^
_refine_ls_extinction_method SHELXL
_refine_ls_goodness_of_fit_ref 1.062
_refine_ls_hydrogen_treatment constr
_refine_ls_matrix_type full
_refine_ls_number_parameters 326
_refine_ls_number_reflns 3607
_refine_ls_number_restraints 0
_refine_ls_restrained_S_all 1.062
_refine_ls_R_factor_all 0.0537
_refine_ls_R_factor_gt 0.0342
_refine_ls_shift/su_max 0.000
_refine_ls_shift/su_mean 0.000
_refine_ls_structure_factor_coef Fsqd
_refine_ls_weighting_details 'calc w=1/[\s^2^(Fo^2^)+(0.0370P)^2^+0.7532P] where P=(Fo^2^+2Fc^2^)/3'
_refine_ls_weighting_scheme calc
_refine_ls_wR_factor_gt 0.0789
_refine_ls_wR_factor_ref 0.0950
_reflns_number_gt 2718
_reflns_number_total 3607
_reflns_threshold_expression >2sigma(I)
_cod_data_source_file ja6b01674_si_002.cif
_cod_data_source_block B2O4
_cod_depositor_comments 'Adding full bibliography for 4125028.cif.'
_cod_original_sg_symbol_H-M 'P 21/a'
_cod_database_code 4125028

loop_
_symmetry_equiv_pos_as_xyz
'x, y, z'
'-x+1/2, y+1/2, -z'
'-x, -y, -z'
'x-1/2, -y-1/2, z'

loop_
_atom_site_label
_atom_site_type_symbol
_atom_site_fract_x
_atom_site_fract_y
_atom_site_fract_z
_atom_site_U_iso_or_equiv
_atom_site_adp_type
_atom_site_occupancy
_atom_site_symmetry_multiplicity
_atom_site_calc_flag
_atom_site_refinement_flags
C1 C 0.2629(2) 0.51667(7) 0.11895(18) 0.0282(4) Uani 1 1 d .
H1 H 0.2012 0.5372 0.0583 0.034 Uiso 1 1 calc R
C2 C 0.34392(19) 0.47309(6) 0.07158(17) 0.0226(4) Uani 1 1 d .
C3 C 0.44208(18) 0.44284(6) 0.15678(17) 0.0211(4) Uani 1 1 d .
C4 C 0.44187(19) 0.45678(6) 0.29443(17) 0.0238(4) Uani 1 1 d .
H4 H 0.5009 0.4361 0.3565 0.029 Uiso 1 1 calc R
C5 C 0.3590(2) 0.49942(7) 0.34243(18) 0.0278(4) Uani 1 1 d .
H5 H 0.3617 0.5077 0.4360 0.033 Uiso 1 1 calc R
C6 C 0.2716(2) 0.53030(7) 0.25370(19) 0.0306(4) Uani 1 1 d .
H6 H 0.2181 0.5606 0.2856 0.037 Uiso 1 1 calc R
C7 C 0.3877(2) 0.35279(7) -0.43876(17) 0.0282(4) Uani 1 1 d .
H7 H 0.3221 0.3767 -0.4867 0.034 Uiso 1 1 calc R
C8 C 0.4629(2) 0.31297(7) -0.50739(18) 0.0297(4) Uani 1 1 d .
H8 H 0.4469 0.3088 -0.6019 0.036 Uiso 1 1 calc R
C9 C 0.5629(2) 0.27878(7) -0.43700(17) 0.0264(4) Uani 1 1 d .
H9 H 0.6194 0.2523 -0.4842 0.032 Uiso 1 1 calc R
C10 C 0.57913(18) 0.28353(7) -0.29942(16) 0.0226(4) Uani 1 1 d .
H10 H 0.6479 0.2601 -0.2531 0.027 Uiso 1 1 calc R
C11 C 0.49739(18) 0.32199(6) -0.22444(16) 0.0215(4) Uani 1 1 d .
C12 C 0.40709(19) 0.35810(7) -0.30015(17) 0.0241(4) Uani 1 1 d .
C13 C 0.47920(18) 0.37833(6) -0.02476(16) 0.0197(4) Uani 1 1 d .
C14 C 0.51777(17) 0.32878(6) -0.07724(16) 0.0199(4) Uani 1 1 d .
C15 C 0.57695(17) 0.29157(6) 0.01719(16) 0.0188(4) Uani 1 1 d .
C16 C 0.64834(17) 0.31242(6) 0.13453(16) 0.0185(4) Uani 1 1 d .
C17 C 0.64023(18) 0.36537(6) 0.17291(16) 0.0195(4) Uani 1 1 d .
C18 C 0.52514(18) 0.39622(6) 0.10440(16) 0.0195(4) Uani 1 1 d .
C19 C 0.80159(19) 0.43592(7) 0.28831(17) 0.0242(4) Uani 1 1 d .
H19 H 0.7505 0.4614 0.2335 0.029 Uiso 1 1 calc R
C20 C 0.75650(18) 0.38328(6) 0.27518(16) 0.0208(4) Uani 1 1 d .
C21 C 0.84440(19) 0.34683(6) 0.35154(16) 0.0218(4) Uani 1 1 d .
C22 C 0.9565(2) 0.36261(7) 0.44655(18) 0.0288(4) Uani 1 1 d .
H22 H 1.0082 0.3375 0.5019 0.035 Uiso 1 1 calc R
C23 C 0.9927(2) 0.41487(7) 0.46056(19) 0.0326(5) Uani 1 1 d .
H23 H 1.0687 0.4258 0.5261 0.039 Uiso 1 1 calc R
C24 C 0.9175(2) 0.45156(7) 0.37825(18) 0.0292(4) Uani 1 1 d .
H24 H 0.9463 0.4873 0.3843 0.035 Uiso 1 1 calc R
C25 C 0.46706(18) 0.20773(6) -0.08297(17) 0.0230(4) Uani 1 1 d .
H25 H 0.4087 0.2276 -0.1473 0.028 Uiso 1 1 calc R
C26 C 0.45147(19) 0.15408(7) -0.08364(18) 0.0268(4) Uani 1 1 d .
H26 H 0.3856 0.1376 -0.1492 0.032 Uiso 1 1 calc R
C27 C 0.53229(19) 0.12416(7) 0.01174(18) 0.0275(4) Uani 1 1 d .
H27 H 0.5231 0.0872 0.0108 0.033 Uiso 1 1 calc R
C28 C 0.62575(19) 0.14842(6) 0.10759(17) 0.0239(4) Uani 1 1 d .
H28 H 0.6787 0.1282 0.1745 0.029 Uiso 1 1 calc R
C29 C 0.64280(18) 0.20231(6) 0.10665(16) 0.0207(4) Uani 1 1 d .
C30 C 0.56608(17) 0.23387(6) 0.00939(16) 0.0193(4) Uani 1 1 d .
O1 O 0.31953(13) 0.46068(4) -0.06301(11) 0.0241(3) Uani 1 1 d .
O2 O 0.33592(13) 0.40146(4) -0.24174(11) 0.0254(3) Uani 1 1 d .
O3 O 0.82768(13) 0.29369(4) 0.33414(11) 0.0225(3) Uani 1 1 d .
O4 O 0.73711(13) 0.22279(4) 0.20830(11) 0.0221(3) Uani 1 1 d .
B1 B 0.3773(2) 0.41430(8) -0.11177(19) 0.0225(4) Uani 1 1 d .
B2 B 0.7407(2) 0.27580(7) 0.22645(19) 0.0197(4) Uani 1 1 d .

loop_
_atom_site_aniso_label
_atom_site_aniso_U_11
_atom_site_aniso_U_22
_atom_site_aniso_U_33
_atom_site_aniso_U_23
_atom_site_aniso_U_13
_atom_site_aniso_U_12
C1 0.0247(9) 0.0237(10) 0.0362(11) 0.0063(8) 0.0003(8) 0.0037(7)
C2 0.0195(8) 0.0220(9) 0.0263(10) 0.0017(7) 0.0014(7) -0.0023(7)
C3 0.0174(8) 0.0193(9) 0.0265(9) 0.0021(7) 0.0012(7) -0.0016(7)
C4 0.0214(8) 0.0218(10) 0.0282(10) 0.0013(8) 0.0016(7) 0.0001(7)
C5 0.0272(9) 0.0261(10) 0.0302(10) -0.0028(8) 0.0052(8) 0.0018(8)
C6 0.0285(10) 0.0239(10) 0.0394(11) -0.0013(8) 0.0065(8) 0.0047(8)
C7 0.0237(9) 0.0378(11) 0.0231(10) 0.0046(8) -0.0037(7) -0.0060(8)
C8 0.0294(9) 0.0397(11) 0.0201(9) -0.0016(8) 0.0012(8) -0.0125(8)
C9 0.0252(9) 0.0305(10) 0.0233(10) -0.0032(8) 0.0021(7) -0.0038(8)
C10 0.0189(8) 0.0249(9) 0.0240(9) 0.0008(8) -0.0005(7) -0.0042(7)
C11 0.0173(8) 0.0264(10) 0.0207(9) 0.0017(7) -0.0002(7) -0.0044(7)
C12 0.0187(8) 0.0281(10) 0.0256(9) 0.0001(8) 0.0000(7) -0.0012(7)
C13 0.0161(8) 0.0211(9) 0.0220(9) 0.0026(7) 0.0020(7) -0.0027(7)
C14 0.0132(8) 0.0243(9) 0.0221(9) 0.0003(7) 0.0010(6) -0.0025(7)
C15 0.0132(7) 0.0230(9) 0.0202(9) 0.0001(7) 0.0035(6) -0.0003(6)
C16 0.0153(8) 0.0210(9) 0.0191(9) -0.0011(7) 0.0046(6) -0.0009(6)
C17 0.0179(8) 0.0219(9) 0.0186(9) 0.0011(7) 0.0042(6) -0.0017(7)
C18 0.0172(8) 0.0178(9) 0.0234(9) 0.0011(7) 0.0030(7) -0.0013(7)
C19 0.0223(9) 0.0243(10) 0.0261(10) -0.0032(8) 0.0007(7) 0.0018(7)
C20 0.0185(8) 0.0241(9) 0.0198(9) -0.0024(7) 0.0017(7) 0.0023(7)
C21 0.0221(9) 0.0212(9) 0.0220(9) -0.0039(7) 0.0026(7) 0.0009(7)
C22 0.0283(10) 0.0306(11) 0.0275(10) -0.0031(8) -0.0049(8) 0.0064(8)
C23 0.0262(9) 0.0359(12) 0.0356(11) -0.0129(9) -0.0079(8) 0.0043(8)
C24 0.0268(9) 0.0255(10) 0.0353(11) -0.0093(8) -0.0032(8) 0.0002(8)
C25 0.0176(8) 0.0246(10) 0.0269(10) -0.0018(8) 0.0037(7) 0.0003(7)
C26 0.0189(9) 0.0289(10) 0.0326(10) -0.0074(8) 0.0034(8) -0.0038(7)
C27 0.0216(9) 0.0203(9) 0.0406(11) -0.0033(8) 0.0075(8) -0.0017(7)
C28 0.0203(8) 0.0219(10) 0.0296(10) 0.0017(8) 0.0066(7) 0.0019(7)
C29 0.0157(8) 0.0236(10) 0.0227(9) -0.0009(7) 0.0042(7) 0.0009(7)
C30 0.0149(8) 0.0213(9) 0.0218(9) -0.0029(7) 0.0065(7) -0.0015(7)
O1 0.0227(6) 0.0231(7) 0.0265(7) 0.0023(5) -0.0018(5) 0.0017(5)
O2 0.0231(6) 0.0291(7) 0.0239(7) 0.0026(5) -0.0031(5) 0.0024(5)
O3 0.0234(6) 0.0216(7) 0.0225(6) -0.0010(5) -0.0020(5) 0.0022(5)
O4 0.0226(6) 0.0217(7) 0.0219(6) 0.0004(5) -0.0006(5) 0.0007(5)
B1 0.0181(9) 0.0242(11) 0.0252(11) 0.0033(9) 0.0031(8) -0.0030(8)
B2 0.0181(9) 0.0215(11) 0.0195(10) 0.0004(8) 0.0052(8) 0.0017(8)

loop_
_atom_type_symbol
_atom_type_description
_atom_type_scat_dispersion_real
_atom_type_scat_dispersion_imag
_atom_type_scat_source
C C -0.0020 0.0020 'International Tables Vol C Tables 4.2.6.8 and 6.1.1.4'
H H 0.0000 0.0000 'International Tables Vol C Tables 4.2.6.8 and 6.1.1.4'
B B -0.0010 0.0009 'International Tables Vol C Tables 4.2.6.8 and 6.1.1.4'
O O -0.0041 0.0075 'International Tables Vol C Tables 4.2.6.8 and 6.1.1.4'

loop_
_geom_angle_atom_site_label_1
_geom_angle_atom_site_label_2
_geom_angle_atom_site_label_3
_geom_angle
C6 C1 C2 120.28(16)
C6 C1 H1 119.9
C2 C1 H1 119.9
O1 C2 C1 115.97(14)
O1 C2 C3 122.31(15)
C1 C2 C3 121.70(16)
C4 C3 C2 115.97(15)
C4 C3 C18 123.07(15)
C2 C3 C18 120.65(15)
C5 C4 C3 122.35(16)
C5 C4 H4 118.8
C3 C4 H4 118.8
C4 C5 C6 119.91(17)
C4 C5 H5 120.0
C6 C5 H5 120.0
C1 C6 C5 119.56(16)
C1 C6 H6 120.2
C5 C6 H6 120.2
C8 C7 C12 120.41(16)
C8 C7 H7 119.8
C12 C7 H7 119.8
C7 C8 C9 119.51(16)
C7 C8 H8 120.2
C9 C8 H8 120.2
C10 C9 C8 119.83(16)
C10 C9 H9 120.1
C8 C9 H9 120.1
C9 C10 C11 122.36(16)
C9 C10 H10 118.8
C11 C10 H10 118.8
C12 C11 C10 116.05(15)
C12 C11 C14 120.54(15)
C10 C11 C14 123.04(14)
C7 C12 O2 116.12(15)
C7 C12 C11 121.54(16)
O2 C12 C11 122.32(14)
C14 C13 C18 124.34(14)
C14 C13 B1 117.76(14)
C18 C13 B1 117.88(15)
C13 C14 C15 116.20(14)
C13 C14 C11 116.31(14)
C15 C14 C11 127.45(15)
C16 C15 C14 115.68(14)
C16 C15 C30 116.51(14)
C14 C15 C30 127.76(14)
C15 C16 C17 124.44(14)
C15 C16 B2 118.29(14)
C17 C16 B2 117.27(14)
C16 C17 C18 116.13(14)
C16 C17 C20 116.85(14)
C18 C17 C20 126.96(15)
C13 C18 C17 115.87(14)
C13 C18 C3 116.92(14)
C17 C18 C3 127.10(14)
C24 C19 C20 121.88(16)
C24 C19 H19 119.1
C20 C19 H19 119.1
C19 C20 C21 116.53(15)
C19 C20 C17 122.55(15)
C21 C20 C17 120.33(15)
O3 C21 C22 116.15(15)
O3 C21 C20 122.34(14)
C22 C21 C20 121.49(15)
C23 C22 C21 119.95(16)
C23 C22 H22 120.0
C21 C22 H22 120.0
C22 C23 C24 119.80(16)
C22 C23 H23 120.1
C24 C23 H23 120.1
C19 C24 C23 119.95(17)
C19 C24 H24 120.0
C23 C24 H24 120.0
C26 C25 C30 122.28(16)
C26 C25 H25 118.9
C30 C25 H25 118.9
C25 C26 C27 119.98(16)
C25 C26 H26 120.0
C27 C26 H26 120.0
C28 C27 C26 119.59(16)
C28 C27 H27 120.2
C26 C27 H27 120.2
C27 C28 C29 120.19(16)
C27 C28 H28 119.9
C29 C28 H28 119.9
O4 C29 C28 115.58(14)
O4 C29 C30 122.54(14)
C28 C29 C30 121.86(15)
C25 C30 C29 116.01(15)
C25 C30 C15 123.08(14)
C29 C30 C15 120.53(14)
B1 O1 C2 119.07(13)
B1 O2 C12 118.32(13)
B2 O3 C21 118.79(13)
B2 O4 C29 118.97(13)
O1 B1 O2 116.67(15)
O1 B1 C13 121.59(15)
O2 B1 C13 121.73(16)
O3 B2 O4 116.45(15)
O3 B2 C16 121.96(15)
O4 B2 C16 121.56(15)

loop_
_geom_bond_atom_site_label_1
_geom_bond_atom_site_label_2
_geom_bond_distance
C1 C6 1.380(3)
C1 C2 1.388(2)
C1 H1 0.9500
C2 O1 1.3840(19)
C2 C3 1.409(2)
C3 C4 1.408(2)
C3 C18 1.477(2)
C4 C5 1.379(2)
C4 H4 0.9500
C5 C6 1.390(2)
C5 H5 0.9500
C6 H6 0.9500
C7 C8 1.378(3)
C7 C12 1.387(2)
C7 H7 0.9500
C8 C9 1.397(2)
C8 H8 0.9500
C9 C10 1.373(2)
C9 H9 0.9500
C10 C11 1.411(2)
C10 H10 0.9500
C11 C12 1.410(2)
C11 C14 1.476(2)
C12 O2 1.387(2)
C13 C14 1.410(2)
C13 C18 1.411(2)
C13 B1 1.522(2)
C14 C15 1.424(2)
C15 C16 1.410(2)
C15 C30 1.484(2)
C16 C17 1.411(2)
C16 B2 1.518(2)
C17 C18 1.418(2)
C17 C20 1.476(2)
C19 C24 1.376(2)
C19 C20 1.407(2)
C19 H19 0.9500
C20 C21 1.409(2)
C21 O3 1.3798(19)
C21 C22 1.388(2)
C22 C23 1.380(2)
C22 H22 0.9500
C23 C24 1.394(3)
C23 H23 0.9500
C24 H24 0.9500
C25 C26 1.381(2)
C25 C30 1.403(2)
C25 H25 0.9500
C26 C27 1.391(2)
C26 H26 0.9500
C27 C28 1.377(2)
C27 H27 0.9500
C28 C29 1.389(2)
C28 H28 0.9500
C29 O4 1.3815(19)
C29 C30 1.411(2)
O1 B1 1.371(2)
O2 B1 1.371(2)
O3 B2 1.369(2)
O4 B2 1.371(2)

loop_
_geom_torsion_atom_site_label_1
_geom_torsion_atom_site_label_2
_geom_torsion_atom_site_label_3
_geom_torsion_atom_site_label_4
_geom_torsion
C6 C1 C2 O1 175.95(15)
C6 C1 C2 C3 -2.7(3)
O1 C2 C3 C4 -173.26(14)
C1 C2 C3 C4 5.3(2)
O1 C2 C3 C18 0.5(2)
C1 C2 C3 C18 179.09(15)
C2 C3 C4 C5 -4.0(2)
C18 C3 C4 C5 -177.64(15)
C3 C4 C5 C6 0.1(3)
C2 C1 C6 C5 -1.5(3)
C4 C5 C6 C1 2.8(3)
C12 C7 C8 C9 -1.9(3)
C7 C8 C9 C10 3.2(2)
C8 C9 C10 C11 0.3(2)
C9 C10 C11 C12 -4.8(2)
C9 C10 C11 C14 -177.84(15)
C8 C7 C12 O2 175.58(14)
C8 C7 C12 C11 -2.9(3)
C10 C11 C12 C7 6.1(2)
C14 C11 C12 C7 179.35(15)
C10 C11 C12 O2 -172.34(14)
C14 C11 C12 O2 0.9(2)
C18 C13 C14 C15 13.6(2)
B1 C13 C14 C15 -164.65(14)
C18 C13 C14 C11 -164.42(14)
B1 C13 C14 C11 17.4(2)
C12 C11 C14 C13 -15.6(2)
C10 C11 C14 C13 157.19(15)
C12 C11 C14 C15 166.71(15)
C10 C11 C14 C15 -20.5(2)
C13 C14 C15 C16 -24.0(2)
C11 C14 C15 C16 153.74(15)
C13 C14 C15 C30 153.14(15)
C11 C14 C15 C30 -29.1(2)
C14 C15 C16 C17 11.0(2)
C30 C15 C16 C17 -166.42(14)
C14 C15 C16 B2 -168.88(14)
C30 C15 C16 B2 13.7(2)
C15 C16 C17 C18 14.0(2)
B2 C16 C17 C18 -166.07(14)
C15 C16 C17 C20 -163.36(14)
B2 C16 C17 C20 16.5(2)
C14 C13 C18 C17 11.5(2)
B1 C13 C18 C17 -170.26(14)
C14 C13 C18 C3 -164.96(14)
B1 C13 C18 C3 13.3(2)
C16 C17 C18 C13 -24.5(2)
C20 C17 C18 C13 152.63(15)
C16 C17 C18 C3 151.62(15)
C20 C17 C18 C3 -31.3(3)
C4 C3 C18 C13 162.10(15)
C2 C3 C18 C13 -11.3(2)
C4 C3 C18 C17 -13.9(3)
C2 C3 C18 C17 172.70(15)
C24 C19 C20 C21 -4.6(2)
C24 C19 C20 C17 -175.78(15)
C16 C17 C20 C19 156.81(15)
C18 C17 C20 C19 -20.2(2)
C16 C17 C20 C21 -14.1(2)
C18 C17 C20 C21 168.89(15)
C19 C20 C21 O3 -170.82(14)
C17 C20 C21 O3 0.6(2)
C19 C20 C21 C22 7.4(2)
C17 C20 C21 C22 178.82(15)
O3 C21 C22 C23 173.35(15)
C20 C21 C22 C23 -5.0(3)
C21 C22 C23 C24 -0.6(3)
C20 C19 C24 C23 -0.7(3)
C22 C23 C24 C19 3.4(3)
C30 C25 C26 C27 1.7(2)
C25 C26 C27 C28 0.9(2)
C26 C27 C28 C29 -1.8(2)
C27 C28 C29 O4 179.06(14)
C27 C28 C29 C30 0.2(2)
C26 C25 C30 C29 -3.2(2)
C26 C25 C30 C15 -176.19(14)
O4 C29 C30 C25 -176.54(13)
C28 C29 C30 C25 2.3(2)
O4 C29 C30 C15 -3.4(2)
C28 C29 C30 C15 175.44(14)
C16 C15 C30 C25 164.57(14)
C14 C15 C30 C25 -12.5(2)
C16 C15 C30 C29 -8.1(2)
C14 C15 C30 C29 174.81(15)
C1 C2 O1 B1 -170.94(14)
C3 C2 O1 B1 7.7(2)
C7 C12 O2 B1 -167.15(15)
C11 C12 O2 B1 11.4(2)
C22 C21 O3 B2 -168.66(15)
C20 C21 O3 B2 9.7(2)
C28 C29 O4 B2 -170.41(14)
C30 C29 O4 B2 8.5(2)
C2 O1 B1 O2 173.51(13)
C2 O1 B1 C13 -5.1(2)
C12 O2 B1 O1 172.48(13)
C12 O2 B1 C13 -8.9(2)
C14 C13 B1 O1 172.67(14)
C18 C13 B1 O1 -5.7(2)
C14 C13 B1 O2 -5.9(2)
C18 C13 B1 O2 175.76(14)
C21 O3 B2 O4 175.54(13)
C21 O3 B2 C16 -6.4(2)
C29 O4 B2 O3 175.81(13)
C29 O4 B2 C16 -2.2(2)
C15 C16 B2 O3 172.86(14)
C17 C16 B2 O3 -7.0(2)
C15 C16 B2 O4 -9.2(2)
C17 C16 B2 O4 170.86(14)
